data_7103381
loop_
_publ_author_name
'Baudron, St\'ephane A'
'Hosseini, Mir Wais'

_publ_section_title
;
 Modular construction of a series of heteronuclear metallamacrocycles.
;
_journal_issue 38
_journal_name_full 'Chemical communications (Cambridge, England)'
_journal_page_first 4558
_journal_page_last 4560
_journal_paper_doi 10.1039/b809643k
_journal_year 2008
_chemical_formula_moiety 'C82 H64 Ag2 Cl2 N4 P4 Pt2 S8, 2(C2 H3 N), 2(C H2 Cl2)'
_chemical_formula_sum 'C88 H74 Ag2 Cl6 N6 P4 Pt2 S8'
_chemical_formula_weight 2414.51
_chemical_name_systematic
;
?
;
_space_group_IT_number 14
_symmetry_cell_setting monoclinic
_symmetry_space_group_name_Hall '-P 2ybc'
_symmetry_space_group_name_H-M 'P 1 21/c 1'
_atom_sites_solution_hydrogens geom
_atom_sites_solution_primary direct
_atom_sites_solution_secondary difmap
_audit_creation_method SHELXL-97
_cell_angle_alpha 90.00
_cell_angle_beta 100.0700(10)
_cell_angle_gamma 90.00
_cell_formula_units_Z 2
_cell_length_a 9.8721(2)
_cell_length_b 16.2902(4)
_cell_length_c 27.9170(7)
_cell_measurement_reflns_used 3958
_cell_measurement_temperature 173(2)
_cell_measurement_theta_max 23.54
_cell_measurement_theta_min 2.50
_cell_volume 4420.41(18)
_computing_cell_refinement 'Bruker SMART'
_computing_data_collection 'Bruker SMART'
_computing_data_reduction 'Bruker SAINT'
_computing_molecular_graphics 'Bruker SHELXTL'
_computing_publication_material 'Bruker SHELXTL'
_computing_structure_refinement 'Bruker SHELXTL'
_computing_structure_solution 'Bruker SHELXTL'
_diffrn_ambient_temperature 173(2)
_diffrn_measured_fraction_theta_full 0.995
_diffrn_measured_fraction_theta_max 0.995
_diffrn_measurement_device_type 'CCD area detector'
_diffrn_measurement_method 'phi and omega scans'
_diffrn_radiation_monochromator graphite
_diffrn_radiation_source 'fine-focus sealed tube'
_diffrn_radiation_type MoK\a
_diffrn_radiation_wavelength 0.71073
_diffrn_reflns_av_R_equivalents 0.0600
_diffrn_reflns_av_sigmaI/netI 0.0682
_diffrn_reflns_limit_h_max 11
_diffrn_reflns_limit_h_min -12
_diffrn_reflns_limit_k_max 21
_diffrn_reflns_limit_k_min -21
_diffrn_reflns_limit_l_max 36
_diffrn_reflns_limit_l_min -36
_diffrn_reflns_number 34440
_diffrn_reflns_theta_full 27.55
_diffrn_reflns_theta_max 27.55
_diffrn_reflns_theta_min 1.45
_exptl_absorpt_coefficient_mu 4.084
_exptl_absorpt_correction_T_max 0.8537
_exptl_absorpt_correction_T_min 0.6188
_exptl_absorpt_correction_type multi-scan
_exptl_absorpt_process_details sadabs
_exptl_crystal_colour orange
_exptl_crystal_density_diffrn 1.814
_exptl_crystal_density_meas ?
_exptl_crystal_density_method .
_exptl_crystal_description platelet
_exptl_crystal_F_000 2368
_exptl_crystal_size_max 0.13
_exptl_crystal_size_mid 0.10
_exptl_crystal_size_min 0.04
_refine_diff_density_max 3.565
_refine_diff_density_min -2.465
_refine_diff_density_rms 0.458
_refine_ls_extinction_method none
_refine_ls_goodness_of_fit_ref 1.046
_refine_ls_hydrogen_treatment constr
_refine_ls_matrix_type full
_refine_ls_number_parameters 512
_refine_ls_number_reflns 10142
_refine_ls_number_restraints 2
_refine_ls_restrained_S_all 1.047
_refine_ls_R_factor_all 0.0905
_refine_ls_R_factor_gt 0.0549
_refine_ls_shift/su_max 0.001
_refine_ls_shift/su_mean 0.000
_refine_ls_structure_factor_coef Fsqd
_refine_ls_weighting_details 'calc w=1/[\s^2^(Fo^2^)+(0.1106P)^2^+0.0000P] where P=(Fo^2^+2Fc^2^)/3'
_refine_ls_weighting_scheme calc
_refine_ls_wR_factor_gt 0.1507
_refine_ls_wR_factor_ref 0.1798
_reflns_number_gt 6990
_reflns_number_total 10142
_reflns_threshold_expression >2sigma(I)
_cod_data_source_file b809643k.txt
_cod_data_source_block compound12
_cod_depositor_comments
;
The following automatic conversions were performed:
'_symmetry_cell_setting' value 'Monoclinic' changed to 'monoclinic'
according to '/home/saulius/struct/CIF-dictionaries/cif_core.dic'
dictionary named 'cif_core.dic' version 2.4.1 from 2010-06-29.

Automatic conversion script
Id: cif_fix_enum 1527 2010-12-29 10:47:43Z saulius 
;
_cod_original_sg_symbol_H-M 'P2(1)/c '
_cod_database_code 7103381

loop_
_symmetry_equiv_pos_as_xyz
'x, y, z'
'-x, y+1/2, -z+1/2'
'-x, -y, -z'
'x, -y-1/2, z-1/2'

loop_
_atom_site_label
_atom_site_type_symbol
_atom_site_fract_x
_atom_site_fract_y
_atom_site_fract_z
_atom_site_U_iso_or_equiv
_atom_site_adp_type
_atom_site_occupancy
_atom_site_symmetry_multiplicity
_atom_site_calc_flag
_atom_site_refinement_flags
_atom_site_disorder_assembly
_atom_site_disorder_group
C1 C 0.6097(8) 0.8975(5) 0.3742(3) 0.0275(17) Uani 1 1 d . . .
C2 C 0.4918(8) 0.9339(5) 0.3566(3) 0.0272(17) Uani 1 1 d . . .
C3 C 0.5935(8) 1.0156(6) 0.4355(3) 0.0290(18) Uani 1 1 d . . .
C4 C 0.6126(8) 1.0669(5) 0.4754(3) 0.0290(18) Uani 1 1 d . . .
C5 C 0.7281(9) 1.0651(6) 0.5168(3) 0.0313(19) Uani 1 1 d . . .
C6 C 0.8400(9) 1.0132(6) 0.5310(3) 0.038(2) Uani 1 1 d . . .
H6 H 0.8584 0.9697 0.5115 0.046 Uiso 1 1 calc R . .
C7 C 0.9229(9) 1.0291(6) 0.5754(3) 0.041(2) Uani 1 1 d . . .
H7 H 0.9983 0.9954 0.5857 0.049 Uiso 1 1 calc R . .
C8 C 0.8975(10) 1.0932(7) 0.6049(3) 0.042(2) Uani 1 1 d . . .
H8 H 0.9568 1.1017 0.6343 0.050 Uiso 1 1 calc R . .
C9 C 0.7046(8) 1.1277(5) 0.5490(3) 0.0290(18) Uani 1 1 d . . .
C10 C 0.5806(9) 1.1693(6) 0.5299(3) 0.0317(19) Uani 1 1 d . . .
C11 C 0.5230(9) 1.1329(5) 0.4851(3) 0.0309(19) Uani 1 1 d . . .
C12 C 0.4013(9) 1.1656(5) 0.4615(3) 0.0340(19) Uani 1 1 d . . .
H12 H 0.3584 1.1442 0.4318 0.041 Uiso 1 1 calc R . .
C13 C 0.3430(11) 1.2313(6) 0.4826(3) 0.039(2) Uani 1 1 d . . .
H13 H 0.2617 1.2551 0.4667 0.046 Uiso 1 1 calc R . .
C14 C 0.4077(12) 1.2612(6) 0.5277(4) 0.045(2) Uani 1 1 d . . .
H14 H 0.3655 1.3036 0.5419 0.054 Uiso 1 1 calc R . .
C15 C 0.1502(8) 0.8190(6) 0.2299(3) 0.0318(19) Uani 1 1 d . . .
C16 C 0.1151(10) 0.8907(6) 0.2034(4) 0.042(2) Uani 1 1 d . . .
H16 H 0.1681 0.9094 0.1812 0.050 Uiso 1 1 calc R . .
C17 C -0.0015(10) 0.9336(7) 0.2109(4) 0.049(3) Uani 1 1 d . . .
H17 H -0.0272 0.9811 0.1932 0.058 Uiso 1 1 calc R . .
C18 C -0.0794(10) 0.9065(7) 0.2445(4) 0.048(3) Uani 1 1 d . . .
H18 H -0.1564 0.9361 0.2493 0.057 Uiso 1 1 calc R . .
C19 C -0.0426(9) 0.8351(7) 0.2709(3) 0.039(2) Uani 1 1 d . . .
H19 H -0.0959 0.8169 0.2932 0.047 Uiso 1 1 calc R . .
C20 C 0.0743(10) 0.7902(6) 0.2643(3) 0.040(2) Uani 1 1 d . . .
H20 H 0.1004 0.7429 0.2822 0.048 Uiso 1 1 calc R . .
C21 C 0.3526(9) 0.7999(6) 0.1668(3) 0.036(2) Uani 1 1 d . . .
C22 C 0.4433(10) 0.8637(6) 0.1682(3) 0.041(2) Uani 1 1 d . . .
H22 H 0.4774 0.8885 0.1979 0.049 Uiso 1 1 calc R . .
C23 C 0.4857(12) 0.8923(7) 0.1264(4) 0.056(3) Uani 1 1 d . . .
H23 H 0.5467 0.9361 0.1276 0.067 Uiso 1 1 calc R . .
C24 C 0.4350(13) 0.8544(9) 0.0836(4) 0.063(3) Uani 1 1 d . . .
H24 H 0.4645 0.8721 0.0554 0.076 Uiso 1 1 calc R . .
C25 C 0.3429(14) 0.7917(8) 0.0803(4) 0.061(4) Uani 1 1 d . . .
H25 H 0.3087 0.7671 0.0506 0.074 Uiso 1 1 calc R . .
C26 C 0.3027(12) 0.7661(7) 0.1221(4) 0.049(3) Uani 1 1 d . . .
H26 H 0.2385 0.7239 0.1203 0.059 Uiso 1 1 calc R . .
C27 C 0.6935(9) 0.6206(5) 0.3252(3) 0.035(2) Uani 1 1 d . . .
C28 C 0.8364(9) 0.6258(7) 0.3338(3) 0.040(2) Uani 1 1 d . . .
H28 H 0.8809 0.6491 0.3104 0.048 Uiso 1 1 calc R . .
C29 C 0.9132(10) 0.5968(8) 0.3767(4) 0.053(3) Uani 1 1 d . . .
H29 H 1.0088 0.5989 0.3815 0.063 Uiso 1 1 calc R . .
C30 C 0.8476(11) 0.5647(7) 0.4125(3) 0.051(3) Uani 1 1 d . . .
H30 H 0.8993 0.5465 0.4416 0.061 Uiso 1 1 calc R . .
C31 C 0.7075(10) 0.5598(6) 0.4053(3) 0.039(2) Uani 1 1 d . . .
H31 H 0.6639 0.5370 0.4291 0.047 Uiso 1 1 calc R . .
C32 C 0.6291(10) 0.5892(6) 0.3616(3) 0.038(2) Uani 1 1 d . . .
H32 H 0.5335 0.5875 0.3571 0.045 Uiso 1 1 calc R . .
C33 C 0.6996(9) 0.6638(6) 0.2256(3) 0.0319(19) Uani 1 1 d . . .
C34 C 0.7721(8) 0.5934(6) 0.2162(3) 0.0333(19) Uani 1 1 d . . .
H34 H 0.7644 0.5452 0.2334 0.040 Uiso 1 1 calc R . .
C35 C 0.8556(10) 0.5964(7) 0.1811(3) 0.046(2) Uani 1 1 d . . .
H35 H 0.9066 0.5504 0.1756 0.055 Uiso 1 1 calc R . .
C36 C 0.8638(9) 0.6646(7) 0.1549(3) 0.044(3) Uani 1 1 d . . .
H36 H 0.9166 0.6646 0.1304 0.053 Uiso 1 1 calc R . .
C37 C 0.7956(10) 0.7340(7) 0.1638(3) 0.047(3) Uani 1 1 d . . .
H37 H 0.8050 0.7813 0.1461 0.056 Uiso 1 1 calc R . .
C38 C 0.7127(10) 0.7353(7) 0.1988(3) 0.039(2) Uani 1 1 d . . .
H38 H 0.6661 0.7829 0.2045 0.047 Uiso 1 1 calc R . .
C39 C 0.2497(9) 0.6574(6) 0.2122(4) 0.038(2) Uani 1 1 d . . .
H39A H 0.2101 0.6385 0.2397 0.046 Uiso 1 1 calc R . .
H39B H 0.1776 0.6563 0.1837 0.046 Uiso 1 1 calc R . .
C40 C 0.3631(9) 0.5977(6) 0.2042(3) 0.037(2) Uani 1 1 d . . .
H40A H 0.4120 0.6206 0.1800 0.044 Uiso 1 1 calc R . .
H40B H 0.3210 0.5467 0.1912 0.044 Uiso 1 1 calc R . .
C41 C 0.4684(8) 0.5784(6) 0.2510(3) 0.0341(19) Uani 1 1 d . . .
H41A H 0.5208 0.5302 0.2452 0.041 Uiso 1 1 calc R . .
H41B H 0.4185 0.5653 0.2770 0.041 Uiso 1 1 calc R . .
N1 N 0.7889(8) 1.1441(5) 0.5924(3) 0.0407(19) Uani 1 1 d . . .
N2 N 0.5259(9) 1.2323(5) 0.5513(3) 0.0365(18) Uani 1 1 d . . .
P1 P 0.3079(2) 0.76336(15) 0.22344(8) 0.0303(5) Uani 1 1 d . . .
P2 P 0.5875(2) 0.66176(14) 0.27093(8) 0.0279(5) Uani 1 1 d . . .
S1 S 0.3712(2) 0.89508(13) 0.30979(7) 0.0287(4) Uani 1 1 d . . .
S2 S 0.6669(2) 0.80697(15) 0.35015(8) 0.0326(5) Uani 1 1 d . . .
S3 S 0.7106(2) 0.93899(14) 0.42656(7) 0.0322(5) Uani 1 1 d . . .
S4 S 0.4488(2) 1.01921(14) 0.38992(7) 0.0292(4) Uani 1 1 d . . .
Cl1 Cl 0.7552(2) 1.39014(13) 0.65787(8) 0.0323(4) Uani 1 1 d . . .
Ag1 Ag 0.66826(9) 1.24981(5) 0.63302(3) 0.0484(2) Uani 1 1 d . . .
Pt1 Pt 0.48404(3) 0.78066(2) 0.287177(11) 0.02517(12) Uani 1 1 d . . .
C42 C 0.2148(18) 0.4476(10) 0.4402(7) 0.186(2) Uani 1 1 d D . .
H42A H 0.2327 0.4621 0.4082 0.223 Uiso 1 1 calc R . .
H42B H 0.2889 0.4116 0.4548 0.223 Uiso 1 1 calc R . .
Cl2 Cl 0.0700(9) 0.3918(5) 0.4319(2) 0.186(2) Uani 1 1 d D . .
Cl3 Cl 0.2284(8) 0.5346(5) 0.4736(2) 0.186(2) Uani 1 1 d D . .
C43 C 0.9869(17) 0.7504(9) -0.0312(6) 0.087(5) Uani 1 1 d . . .
H43A H 1.0122 0.8063 -0.0232 0.130 Uiso 1 1 calc R . .
H43B H 0.8907 0.7478 -0.0448 0.130 Uiso 1 1 calc R . .
H43C H 1.0398 0.7301 -0.0544 0.130 Uiso 1 1 calc R . .
C44 C 1.0142(13) 0.7000(9) 0.0130(5) 0.061(3) Uani 1 1 d . . .
N3 N 1.0367(11) 0.6640(7) 0.0464(5) 0.073(3) Uani 1 1 d . . .

loop_
_atom_site_aniso_label
_atom_site_aniso_U_11
_atom_site_aniso_U_22
_atom_site_aniso_U_33
_atom_site_aniso_U_23
_atom_site_aniso_U_13
_atom_site_aniso_U_12
C1 0.030(4) 0.029(5) 0.025(4) -0.003(3) 0.010(3) -0.004(3)
C2 0.030(4) 0.027(4) 0.027(4) -0.003(3) 0.010(3) 0.004(3)
C3 0.029(4) 0.037(5) 0.022(4) 0.006(3) 0.008(3) 0.004(4)
C4 0.030(4) 0.031(5) 0.028(4) 0.005(3) 0.009(3) -0.004(4)
C5 0.034(5) 0.035(5) 0.025(4) 0.001(3) 0.007(3) -0.006(4)
C6 0.033(5) 0.051(6) 0.032(4) 0.005(4) 0.010(4) -0.002(4)
C7 0.033(5) 0.048(6) 0.038(5) 0.012(4) 0.000(4) -0.006(4)
C8 0.039(5) 0.053(6) 0.031(4) 0.005(4) 0.004(4) -0.009(5)
C9 0.030(4) 0.029(5) 0.027(4) -0.002(3) 0.003(3) -0.005(4)
C10 0.034(5) 0.034(5) 0.028(4) -0.005(3) 0.008(3) -0.013(4)
C11 0.044(5) 0.028(5) 0.022(4) -0.004(3) 0.009(3) -0.006(4)
C12 0.041(5) 0.030(5) 0.033(4) 0.000(4) 0.011(4) 0.002(4)
C13 0.044(6) 0.035(5) 0.037(5) -0.003(4) 0.010(4) 0.003(4)
C14 0.057(7) 0.037(6) 0.044(5) -0.010(4) 0.015(5) -0.005(5)
C15 0.027(4) 0.033(5) 0.035(4) -0.012(4) 0.003(3) -0.001(4)
C16 0.039(5) 0.038(6) 0.047(5) -0.002(4) 0.003(4) 0.005(4)
C17 0.047(6) 0.038(6) 0.060(6) 0.007(5) 0.007(5) 0.010(5)
C18 0.028(5) 0.058(7) 0.056(6) -0.020(5) 0.005(4) 0.004(5)
C19 0.026(4) 0.055(7) 0.038(5) -0.010(4) 0.009(4) -0.006(4)
C20 0.037(5) 0.040(6) 0.042(5) -0.006(4) 0.006(4) 0.001(4)
C21 0.035(5) 0.044(6) 0.029(4) -0.005(4) 0.005(4) 0.009(4)
C22 0.049(6) 0.042(6) 0.032(4) 0.010(4) 0.010(4) 0.016(5)
C23 0.068(7) 0.057(7) 0.050(6) 0.020(5) 0.027(6) 0.019(6)
C24 0.070(8) 0.084(10) 0.041(6) 0.019(6) 0.025(6) 0.021(7)
C25 0.073(8) 0.075(9) 0.037(6) -0.008(5) 0.012(5) 0.031(7)
C26 0.048(6) 0.064(8) 0.036(5) -0.009(5) 0.006(5) 0.013(5)
C27 0.044(5) 0.027(5) 0.035(4) 0.000(4) 0.008(4) 0.008(4)
C28 0.031(5) 0.056(6) 0.035(5) -0.006(4) 0.010(4) -0.004(4)
C29 0.035(5) 0.081(9) 0.043(5) 0.004(5) 0.008(4) 0.013(5)
C30 0.061(7) 0.057(7) 0.031(5) 0.007(4) 0.000(5) 0.018(6)
C31 0.045(5) 0.040(6) 0.034(5) 0.009(4) 0.013(4) -0.007(4)
C32 0.038(5) 0.036(5) 0.040(5) 0.003(4) 0.011(4) -0.003(4)
C33 0.029(4) 0.038(5) 0.030(4) -0.004(4) 0.008(3) -0.003(4)
C34 0.030(4) 0.033(5) 0.038(5) -0.008(4) 0.009(4) 0.003(4)
C35 0.037(5) 0.061(7) 0.040(5) -0.015(5) 0.010(4) 0.005(5)
C36 0.028(5) 0.076(8) 0.031(4) -0.008(5) 0.012(4) -0.001(5)
C37 0.037(5) 0.070(8) 0.033(5) 0.005(5) 0.004(4) -0.010(5)
C38 0.029(5) 0.059(7) 0.027(4) 0.001(4) 0.001(4) 0.003(4)
C39 0.025(4) 0.042(6) 0.049(5) -0.011(4) 0.008(4) -0.004(4)
C40 0.037(5) 0.027(5) 0.045(5) -0.010(4) 0.004(4) -0.004(4)
C41 0.034(5) 0.030(5) 0.043(5) 0.001(4) 0.017(4) 0.009(4)
N1 0.052(5) 0.040(5) 0.032(4) 0.000(3) 0.010(4) -0.015(4)
N2 0.045(5) 0.031(4) 0.033(4) -0.005(3) 0.006(3) -0.001(3)
P1 0.0270(11) 0.0359(13) 0.0278(10) -0.0046(9) 0.0045(9) 0.0024(9)
P2 0.0262(11) 0.0280(12) 0.0305(10) -0.0016(8) 0.0079(9) 0.0029(9)
S1 0.0286(10) 0.0264(11) 0.0304(10) -0.0042(8) 0.0034(8) 0.0026(8)
S2 0.0269(10) 0.0389(12) 0.0320(10) -0.0067(9) 0.0049(9) 0.0071(9)
S3 0.0271(10) 0.0379(13) 0.0311(10) -0.0074(9) 0.0035(8) 0.0029(9)
S4 0.0287(10) 0.0310(11) 0.0278(10) -0.0044(8) 0.0044(8) 0.0014(9)
Cl1 0.0310(10) 0.0269(11) 0.0416(11) -0.0026(8) 0.0136(9) -0.0077(8)
Ag1 0.0641(5) 0.0473(5) 0.0384(4) -0.0124(3) 0.0219(4) -0.0221(4)
Pt1 0.02468(18) 0.02603(19) 0.02570(17) -0.00171(12) 0.00687(12) 0.00132(13)
C42 0.211(5) 0.209(6) 0.138(4) 0.075(4) 0.033(4) 0.052(5)
Cl2 0.211(5) 0.209(6) 0.138(4) 0.075(4) 0.033(4) 0.052(5)
Cl3 0.211(5) 0.209(6) 0.138(4) 0.075(4) 0.033(4) 0.052(5)
C43 0.083(10) 0.092(11) 0.093(11) -0.013(10) 0.037(9) 0.011(9)
C44 0.055(7) 0.055(8) 0.077(9) -0.008(7) 0.026(7) 0.003(6)
N3 0.064(7) 0.059(7) 0.098(9) -0.013(7) 0.022(7) -0.001(6)

loop_
_atom_type_symbol
_atom_type_description
_atom_type_scat_dispersion_real
_atom_type_scat_dispersion_imag
_atom_type_scat_source
C C 0.0033 0.0016 'International Tables Vol C Tables 4.2.6.8 and 6.1.1.4'
H H 0.0000 0.0000 'International Tables Vol C Tables 4.2.6.8 and 6.1.1.4'
N N 0.0061 0.0033 'International Tables Vol C Tables 4.2.6.8 and 6.1.1.4'
P P 0.1023 0.0942 'International Tables Vol C Tables 4.2.6.8 and 6.1.1.4'
S S 0.1246 0.1234 'International Tables Vol C Tables 4.2.6.8 and 6.1.1.4'
Cl Cl 0.1484 0.1585 'International Tables Vol C Tables 4.2.6.8 and 6.1.1.4'
Ag Ag -0.8971 1.1015 'International Tables Vol C Tables 4.2.6.8 and 6.1.1.4'
Pt Pt -1.7033 8.3905 'International Tables Vol C Tables 4.2.6.8 and 6.1.1.4'

loop_
_geom_angle_atom_site_label_1
_geom_angle_atom_site_label_2
_geom_angle_atom_site_label_3
_geom_angle
_geom_angle_site_symmetry_1
_geom_angle_site_symmetry_3
_geom_angle_publ_flag
C2 C1 S2 123.8(6) . . ?
C2 C1 S3 118.1(6) . . ?
S2 C1 S3 118.0(5) . . ?
C1 C2 S1 124.3(6) . . ?
C1 C2 S4 115.8(6) . . ?
S1 C2 S4 119.3(5) . . ?
C4 C3 S4 123.3(7) . . ?
C4 C3 S3 123.2(6) . . ?
S4 C3 S3 113.5(5) . . ?
C3 C4 C11 126.9(8) . . ?
C3 C4 C5 126.8(8) . . ?
C11 C4 C5 106.4(7) . . ?
C6 C5 C9 118.0(8) . . ?
C6 C5 C4 134.6(8) . . ?
C9 C5 C4 107.2(8) . . ?
C7 C6 C5 117.1(9) . . ?
C7 C6 H6 121.4 . . ?
C5 C6 H6 121.4 . . ?
C8 C7 C6 122.4(9) . . ?
C8 C7 H7 118.8 . . ?
C6 C7 H7 118.8 . . ?
N1 C8 C7 121.8(8) . . ?
N1 C8 H8 119.1 . . ?
C7 C8 H8 119.1 . . ?
N1 C9 C5 124.3(8) . . ?
N1 C9 C10 126.1(8) . . ?
C5 C9 C10 109.6(7) . . ?
N2 C10 C11 125.5(8) . . ?
N2 C10 C9 125.8(8) . . ?
C11 C10 C9 108.7(8) . . ?
C12 C11 C10 116.6(8) . . ?
C12 C11 C4 135.2(8) . . ?
C10 C11 C4 108.2(8) . . ?
C11 C12 C13 119.1(8) . . ?
C11 C12 H12 120.4 . . ?
C13 C12 H12 120.4 . . ?
C12 C13 C14 119.4(9) . . ?
C12 C13 H13 120.3 . . ?
C14 C13 H13 120.3 . . ?
N2 C14 C13 123.4(10) . . ?
N2 C14 H14 118.3 . . ?
C13 C14 H14 118.3 . . ?
C16 C15 C20 122.2(9) . . ?
C16 C15 P1 119.9(7) . . ?
C20 C15 P1 117.8(7) . . ?
C15 C16 C17 118.4(9) . . ?
C15 C16 H16 120.8 . . ?
C17 C16 H16 120.8 . . ?
C18 C17 C16 120.9(10) . . ?
C18 C17 H17 119.5 . . ?
C16 C17 H17 119.5 . . ?
C17 C18 C19 120.1(9) . . ?
C17 C18 H18 119.9 . . ?
C19 C18 H18 119.9 . . ?
C18 C19 C20 120.6(9) . . ?
C18 C19 H19 119.7 . . ?
C20 C19 H19 119.7 . . ?
C15 C20 C19 117.8(9) . . ?
C15 C20 H20 121.1 . . ?
C19 C20 H20 121.1 . . ?
C22 C21 C26 117.3(9) . . ?
C22 C21 P1 118.9(7) . . ?
C26 C21 P1 123.8(8) . . ?
C21 C22 C23 121.6(10) . . ?
C21 C22 H22 119.2 . . ?
C23 C22 H22 119.2 . . ?
C24 C23 C22 117.9(12) . . ?
C24 C23 H23 121.0 . . ?
C22 C23 H23 121.0 . . ?
C23 C24 C25 122.5(10) . . ?
C23 C24 H24 118.7 . . ?
C25 C24 H24 118.7 . . ?
C24 C25 C26 117.7(11) . . ?
C24 C25 H25 121.2 . . ?
C26 C25 H25 121.2 . . ?
C25 C26 C21 123.0(12) . . ?
C25 C26 H26 118.5 . . ?
C21 C26 H26 118.5 . . ?
C32 C27 C28 118.5(8) . . ?
C32 C27 P2 118.5(7) . . ?
C28 C27 P2 122.8(7) . . ?
C29 C28 C27 120.9(9) . . ?
C29 C28 H28 119.5 . . ?
C27 C28 H28 119.5 . . ?
C30 C29 C28 119.9(9) . . ?
C30 C29 H29 120.1 . . ?
C28 C29 H29 120.1 . . ?
C31 C30 C29 120.4(9) . . ?
C31 C30 H30 119.8 . . ?
C29 C30 H30 119.8 . . ?
C30 C31 C32 119.8(8) . . ?
C30 C31 H31 120.1 . . ?
C32 C31 H31 120.1 . . ?
C27 C32 C31 120.4(8) . . ?
C27 C32 H32 119.8 . . ?
C31 C32 H32 119.8 . . ?
C34 C33 C38 118.9(8) . . ?
C34 C33 P2 120.4(7) . . ?
C38 C33 P2 120.6(7) . . ?
C35 C34 C33 119.3(9) . . ?
C35 C34 H34 120.4 . . ?
C33 C34 H34 120.4 . . ?
C36 C35 C34 120.9(10) . . ?
C36 C35 H35 119.6 . . ?
C34 C35 H35 119.6 . . ?
C35 C36 C37 120.7(9) . . ?
C35 C36 H36 119.6 . . ?
C37 C36 H36 119.6 . . ?
C36 C37 C38 121.1(10) . . ?
C36 C37 H37 119.5 . . ?
C38 C37 H37 119.5 . . ?
C37 C38 C33 119.1(10) . . ?
C37 C38 H38 120.5 . . ?
C33 C38 H38 120.5 . . ?
C40 C39 P1 114.2(6) . . ?
C40 C39 H39A 108.7 . . ?
P1 C39 H39A 108.7 . . ?
C40 C39 H39B 108.7 . . ?
P1 C39 H39B 108.7 . . ?
H39A C39 H39B 107.6 . . ?
C39 C40 C41 113.9(7) . . ?
C39 C40 H40A 108.8 . . ?
C41 C40 H40A 108.8 . . ?
C39 C40 H40B 108.8 . . ?
C41 C40 H40B 108.8 . . ?
H40A C40 H40B 107.7 . . ?
C40 C41 P2 114.1(6) . . ?
C40 C41 H41A 108.7 . . ?
P2 C41 H41A 108.7 . . ?
C40 C41 H41B 108.7 . . ?
P2 C41 H41B 108.7 . . ?
H41A C41 H41B 107.6 . . ?
C8 N1 C9 116.2(8) . . ?
C8 N1 Ag1 136.9(6) . . ?
C9 N1 Ag1 105.9(6) . . ?
C14 N2 C10 116.0(8) . . ?
C14 N2 Ag1 136.6(7) . . ?
C10 N2 Ag1 106.8(6) . . ?
C21 P1 C39 106.1(4) . . ?
C21 P1 C15 105.2(4) . . ?
C39 P1 C15 103.7(4) . . ?
C21 P1 Pt1 111.8(3) . . ?
C39 P1 Pt1 115.1(3) . . ?
C15 P1 Pt1 114.0(3) . . ?
C27 P2 C41 103.2(4) . . ?
C27 P2 C33 104.8(4) . . ?
C41 P2 C33 103.9(4) . . ?
C27 P2 Pt1 111.3(3) . . ?
C41 P2 Pt1 114.1(3) . . ?
C33 P2 Pt1 118.2(3) . . ?
C2 S1 Pt1 101.5(3) . . ?
C2 S1 Ag1 91.3(3) . 3_676 ?
Pt1 S1 Ag1 67.29(6) . 3_676 ?
C1 S2 Pt1 100.7(3) . . ?
C3 S3 C1 95.8(4) . . ?
C3 S4 C2 96.6(4) . . ?
N2 Ag1 N1 74.9(3) . . ?
N2 Ag1 Cl1 118.25(19) . . ?
N1 Ag1 Cl1 126.43(19) . . ?
N2 Ag1 S1 107.61(19) . 3_676 ?
N1 Ag1 S1 78.98(18) . 3_676 ?
Cl1 Ag1 S1 131.44(7) . 3_676 ?
N2 Ag1 Pt1 113.3(2) . 3_676 ?
N1 Ag1 Pt1 125.44(18) . 3_676 ?
Cl1 Ag1 Pt1 98.09(5) . 3_676 ?
S1 Ag1 Pt1 46.60(4) 3_676 3_676 ?
P2 Pt1 P1 92.69(8) . . ?
P2 Pt1 S1 174.44(8) . . ?
P1 Pt1 S1 88.55(8) . . ?
P2 Pt1 S2 89.51(8) . . ?
P1 Pt1 S2 176.12(9) . . ?
S1 Pt1 S2 89.56(7) . . ?
P2 Pt1 Ag1 108.34(6) . 3_676 ?
P1 Pt1 Ag1 98.59(6) . 3_676 ?
S1 Pt1 Ag1 66.11(6) . 3_676 ?
S2 Pt1 Ag1 83.72(6) . 3_676 ?
Cl2 C42 Cl3 121.0(12) . . ?
Cl2 C42 H42A 107.1 . . ?
Cl3 C42 H42A 107.1 . . ?
Cl2 C42 H42B 107.1 . . ?
Cl3 C42 H42B 107.1 . . ?
H42A C42 H42B 106.8 . . ?
C44 C43 H43A 109.5 . . ?
C44 C43 H43B 109.5 . . ?
H43A C43 H43B 109.5 . . ?
C44 C43 H43C 109.5 . . ?
H43A C43 H43C 109.5 . . ?
H43B C43 H43C 109.5 . . ?
N3 C44 C43 178.2(17) . . ?

loop_
_geom_bond_atom_site_label_1
_geom_bond_atom_site_label_2
_geom_bond_distance
_geom_bond_site_symmetry_2
_geom_bond_publ_flag
C1 C2 1.322(11) . ?
C1 S2 1.754(9) . ?
C1 S3 1.754(8) . ?
C2 S1 1.727(8) . ?
C2 S4 1.765(8) . ?
C3 C4 1.378(11) . ?
C3 S4 1.741(8) . ?
C3 S3 1.748(9) . ?
C4 C11 1.449(12) . ?
C4 C5 1.474(11) . ?
C5 C6 1.393(13) . ?
C5 C9 1.406(12) . ?
C6 C7 1.386(12) . ?
C6 H6 0.9300 . ?
C7 C8 1.380(14) . ?
C7 H7 0.9300 . ?
C8 N1 1.352(13) . ?
C8 H8 0.9300 . ?
C9 N1 1.371(10) . ?
C9 C10 1.418(12) . ?
C10 N2 1.348(12) . ?
C10 C11 1.410(11) . ?
C11 C12 1.373(12) . ?
C12 C13 1.394(12) . ?
C12 H12 0.9300 . ?
C13 C14 1.396(13) . ?
C13 H13 0.9300 . ?
C14 N2 1.322(14) . ?
C14 H14 0.9300 . ?
C15 C16 1.393(13) . ?
C15 C20 1.399(13) . ?
C15 P1 1.837(9) . ?
C16 C17 1.394(13) . ?
C16 H16 0.9300 . ?
C17 C18 1.383(15) . ?
C17 H17 0.9300 . ?
C18 C19 1.392(15) . ?
C18 H18 0.9300 . ?
C19 C20 1.407(13) . ?
C19 H19 0.9300 . ?
C20 H20 0.9300 . ?
C21 C22 1.368(14) . ?
C21 C26 1.374(13) . ?
C21 P1 1.813(9) . ?
C22 C23 1.387(13) . ?
C22 H22 0.9300 . ?
C23 C24 1.361(16) . ?
C23 H23 0.9300 . ?
C24 C25 1.361(18) . ?
C24 H24 0.9300 . ?
C25 C26 1.362(16) . ?
C25 H25 0.9300 . ?
C26 H26 0.9300 . ?
C27 C32 1.386(12) . ?
C27 C28 1.391(12) . ?
C27 P2 1.813(9) . ?
C28 C29 1.385(13) . ?
C28 H28 0.9300 . ?
C29 C30 1.384(14) . ?
C29 H29 0.9300 . ?
C30 C31 1.365(14) . ?
C30 H30 0.9300 . ?
C31 C32 1.410(12) . ?
C31 H31 0.9300 . ?
C32 H32 0.9300 . ?
C33 C34 1.400(12) . ?
C33 C38 1.402(13) . ?
C33 P2 1.822(8) . ?
C34 C35 1.389(12) . ?
C34 H34 0.9300 . ?
C35 C36 1.341(15) . ?
C35 H35 0.9300 . ?
C36 C37 1.360(15) . ?
C36 H36 0.9300 . ?
C37 C38 1.379(13) . ?
C37 H37 0.9300 . ?
C38 H38 0.9300 . ?
C39 C40 1.528(12) . ?
C39 P1 1.829(10) . ?
C39 H39A 0.9700 . ?
C39 H39B 0.9700 . ?
C40 C41 1.552(12) . ?
C40 H40A 0.9700 . ?
C40 H40B 0.9700 . ?
C41 P2 1.818(9) . ?
C41 H41A 0.9700 . ?
C41 H41B 0.9700 . ?
N1 Ag1 2.479(9) . ?
N2 Ag1 2.478(8) . ?
P1 Pt1 2.278(2) . ?
P2 Pt1 2.272(2) . ?
S1 Pt1 2.315(2) . ?
S1 Ag1 2.914(2) 3_676 ?
S2 Pt1 2.329(2) . ?
Cl1 Ag1 2.497(2) . ?
Ag1 S1 2.914(2) 3_676 ?
Ag1 Pt1 2.9396(8) 3_676 ?
Pt1 Ag1 2.9396(8) 3_676 ?
C42 Cl2 1.674(9) . ?
C42 Cl3 1.690(10) . ?
C42 H42A 0.9700 . ?
C42 H42B 0.9700 . ?
C43 C44 1.47(2) . ?
C43 H43A 0.9600 . ?
C43 H43B 0.9600 . ?
C43 H43C 0.9600 . ?
C44 N3 1.089(16) . ?
